data_9009827
loop_
_publ_author_name
'Groat, L. A.'
'Hawthorne, F. C.'

_publ_section_title
;
 Refinement of the structure of papagoite, CaCuAlSi2O6(OH)3
 Note: U(1,1)(O3) changed from .0068 to match reported Uiso
;
_journal_name_full 'Mineralogy and Petrology'
_journal_page_first 89
_journal_page_last 96
_journal_paper_doi 10.1007/BF01164184
_journal_volume 37
_journal_year 1987
_chemical_compound_source 'Ajo, Pima County, Arizona, USA'
_chemical_formula_sum 'Al Ca Cu O9 Si2'
_chemical_name_mineral Papagoite
_space_group_IT_number 12
_symmetry_space_group_name_Hall '-C 2y'
_symmetry_space_group_name_H-M 'C 1 2/m 1'
_cell_angle_alpha 90
_cell_angle_beta 100.81
_cell_angle_gamma 90
_cell_length_a 12.926
_cell_length_b 11.496
_cell_length_c 4.696
_cell_formula_units_Z 4
_cell_volume 685.430
_database_code_amcsd 0014616
_exptl_crystal_density_diffrn 3.205
_cod_original_formula_sum 'Ca Cu Al Si2 O9'
_cod_database_code 9009827

loop_
_space_group_symop_operation_xyz
x,y,z
1/2+x,1/2+y,z
x,-y,z
1/2+x,1/2-y,z
-x,y,-z
1/2-x,1/2+y,-z
-x,-y,-z
1/2-x,1/2-y,-z

loop_
_atom_site_aniso_label
_atom_site_aniso_U_11
_atom_site_aniso_U_22
_atom_site_aniso_U_33
_atom_site_aniso_U_12
_atom_site_aniso_U_13
_atom_site_aniso_U_23
Ca 0.00490 0.00970 0.01770 0.00000 0.00060 0.00000
Cu 0.00880 0.00490 0.00810 0.00000 -0.00180 0.00000
Al 0.00470 0.00590 0.00530 0.00070 0.00220 -0.00030
Si 0.00400 0.00540 0.00560 -0.00030 0.00110 -0.00090
O1 0.01010 0.00660 0.00790 -0.00020 -0.00180 0.00000
O2 0.00870 0.00650 0.00690 -0.00010 0.00020 0.00070
O3 0.00860 0.00720 0.00770 0.00000 -0.00150 0.00000
O4 0.00730 0.01060 0.01620 0.00000 0.00450 0.00000
O5 0.00760 0.01060 0.00950 -0.00010 0.00430 -0.00330
O6 0.01350 0.00740 0.01090 0.00000 -0.00300 0.00000

loop_
_atom_site_label
_atom_site_fract_x
_atom_site_fract_y
_atom_site_fract_z
_atom_site_U_iso_or_equiv
Ca 0.00000 0.15530 0.50000 0.01100
Cu 0.26873 0.50000 0.44610 0.00770
Al 0.25000 0.25000 0.50000 0.00510
Si 0.38740 0.13238 0.06780 0.00490
O1 0.20050 0.36970 0.22590 0.00860
O2 0.16310 0.12680 0.30730 0.00740
O3 0.42340 0.50000 0.23170 0.00800
O4 0.00000 0.31980 0.00000 0.01100
O5 0.36150 0.22090 0.30580 0.00890
O6 0.40130 0.00000 0.19310 0.01100

loop_
_cod_related_entry_id
_cod_related_entry_database
_cod_related_entry_code
1 AMCSD 0014616
